data_7017787
loop_
_publ_author_name
'Murray, Paul R.'
'Crawford, Stephen'
'Dawson, Alice'
'Delf, Alexander'
'Findlay, Calum'
'Jack, Lorna'
'McInnes, Eric J. L.'
'Al-Musharafi, Salma'
'Nichol, Gary S.'
'Oswald, Iain'
'Yellowlees, Lesley J.'

_publ_section_title
;
 On the electronic structure of nitro-substituted bipyridines and their
 platinum complexes.
;
_journal_issue 1
_journal_name_full 'Dalton transactions (Cambridge, England : 2003)'
_journal_page_first 201
_journal_page_last 207
_journal_paper_doi 10.1039/c1dt11456e
_journal_volume 41
_journal_year 2012
_chemical_formula_moiety (C10H6N4O4).(C4H8O2)
_chemical_formula_sum 'C14 H14 N4 O6'
_chemical_formula_weight 334.29
_chemical_name_systematic
;
?
;
_space_group_IT_number 2
_symmetry_cell_setting triclinic
_symmetry_space_group_name_Hall '-P 1'
_symmetry_space_group_name_H-M 'P -1'
_atom_sites_solution_hydrogens geom
_atom_sites_solution_primary direct
_atom_sites_solution_secondary difmap
_audit_creation_method SHELXL-97
_cell_angle_alpha 85.2000(10)
_cell_angle_beta 87.9100(10)
_cell_angle_gamma 66.0050(10)
_cell_formula_units_Z 1
_cell_length_a 6.4941(6)
_cell_length_b 6.5761(6)
_cell_length_c 9.3664(8)
_cell_measurement_reflns_used 2575
_cell_measurement_temperature 150(2)
_cell_measurement_theta_max 28.7
_cell_measurement_theta_min 3.4
_cell_volume 364.15(6)
_computing_cell_refinement 'Bruker SAINT'
_computing_data_collection 'Bruker SMART'
_computing_data_reduction 'Bruker SHELXTL'
_computing_molecular_graphics 'Bruker SHELXTL'
_computing_publication_material 'Bruker SHELXTL'
_computing_structure_refinement 'SHELXL-97 (Sheldrick, 1997)'
_computing_structure_solution 'SHELXS-97 (Sheldrick, 1990)'
_diffrn_ambient_temperature 150(2)
_diffrn_measured_fraction_theta_full 0.894
_diffrn_measured_fraction_theta_max 0.894
_diffrn_measurement_device_type 'Bruker Smart'
_diffrn_measurement_method '\w scans'
_diffrn_radiation_monochromator graphite
_diffrn_radiation_source 'fine-focus sealed tube'
_diffrn_radiation_type MoK\a
_diffrn_radiation_wavelength 0.71073
_diffrn_reflns_av_R_equivalents 0.0135
_diffrn_reflns_av_sigmaI/netI 0.0188
_diffrn_reflns_limit_h_max 8
_diffrn_reflns_limit_h_min -8
_diffrn_reflns_limit_k_max 8
_diffrn_reflns_limit_k_min -8
_diffrn_reflns_limit_l_max 12
_diffrn_reflns_limit_l_min -12
_diffrn_reflns_number 3240
_diffrn_reflns_theta_full 28.72
_diffrn_reflns_theta_max 28.72
_diffrn_reflns_theta_min 2.18
_exptl_absorpt_coefficient_mu 0.122
_exptl_absorpt_correction_T_max 1.0
_exptl_absorpt_correction_T_min 0.812777
_exptl_absorpt_correction_type multi-scan
_exptl_absorpt_process_details sadabs
_exptl_crystal_colour 'pale yellow'
_exptl_crystal_density_diffrn 1.524
_exptl_crystal_density_method 'not measured'
_exptl_crystal_description block
_exptl_crystal_F_000 174
_exptl_crystal_size_max 0.81
_exptl_crystal_size_mid 0.51
_exptl_crystal_size_min 0.37
_refine_diff_density_max 0.355
_refine_diff_density_min -0.246
_refine_diff_density_rms 0.060
_refine_ls_extinction_coef 0.12(3)
_refine_ls_extinction_expression Fc^*^=kFc[1+0.001xFc^2^\l^3^/sin(2\q)]^-1/4^
_refine_ls_extinction_method SHELXL
_refine_ls_goodness_of_fit_ref 1.061
_refine_ls_hydrogen_treatment riding
_refine_ls_matrix_type full
_refine_ls_number_parameters 110
_refine_ls_number_reflns 1686
_refine_ls_number_restraints 0
_refine_ls_restrained_S_all 1.061
_refine_ls_R_factor_all 0.0428
_refine_ls_R_factor_gt 0.0418
_refine_ls_shift/su_max 0.000
_refine_ls_shift/su_mean 0.000
_refine_ls_structure_factor_coef Fsqd
_refine_ls_weighting_details 'calc w=1/[\s^2^(Fo^2^)+(0.0672P)^2^+0.0993P] where P=(Fo^2^+2Fc^2^)/3'
_refine_ls_weighting_scheme calc
_refine_ls_wR_factor_gt 0.1164
_refine_ls_wR_factor_ref 0.1175
_reflns_number_gt 1628
_reflns_number_total 1686
_reflns_threshold_expression >2sigma(I)
_cod_data_source_file c1dt11456e.txt
_cod_data_source_block prm067
_cod_depositor_comments
;
The following automatic conversions were performed:

'_symmetry_cell_setting' value 'Triclinic' changed to 'triclinic'
according to /home/saulius/struct/CIF-dictionaries/cif_core.dic
dictionary named 'cif_core.dic' version 2.4.1 from 2010-06-29.

Automatic conversion script
Id: cif_fix_values 1715 2011-07-08 13:25:40Z adriana 
;
_cod_original_sg_symbol_H-M P-1
_cod_database_code 7017787

loop_
_symmetry_equiv_pos_as_xyz
'x, y, z'
'-x, -y, -z'

loop_
_atom_site_label
_atom_site_type_symbol
_atom_site_fract_x
_atom_site_fract_y
_atom_site_fract_z
_atom_site_U_iso_or_equiv
_atom_site_adp_type
_atom_site_occupancy
_atom_site_symmetry_multiplicity
_atom_site_calc_flag
_atom_site_refinement_flags
N1 N 0.20178(16) 0.12486(16) 0.48139(11) 0.0254(3) Uani 1 1 d .
C2 C 0.03143(17) 0.07805(17) 0.53853(11) 0.0216(3) Uani 1 1 d .
C3 C -0.08407(19) 0.16798(19) 0.66234(12) 0.0260(3) Uani 1 1 d .
H3 H -0.2031 0.1302 0.6995 0.031 Uiso 1 1 calc R
C4 C -0.0213(2) 0.3135(2) 0.72980(13) 0.0274(3) Uani 1 1 d .
H4 H -0.0953 0.3782 0.8144 0.033 Uiso 1 1 calc R
C5 C 0.15298(19) 0.36131(18) 0.66962(12) 0.0247(3) Uani 1 1 d .
N51 N 0.22402(17) 0.51596(17) 0.73608(12) 0.0299(3) Uani 1 1 d .
O51 O 0.12969(17) 0.59318(18) 0.84701(12) 0.0432(3) Uani 1 1 d .
O52 O 0.37390(17) 0.56077(17) 0.67732(11) 0.0391(3) Uani 1 1 d .
C6 C 0.26183(19) 0.26517(19) 0.54698(13) 0.0260(3) Uani 1 1 d .
H6 H 0.3821 0.2998 0.5085 0.031 Uiso 1 1 calc R
C2S C 0.6132(2) 1.1395(2) 0.99918(13) 0.0307(3) Uani 1 1 d .
H2S1 H 0.6103 1.2916 0.9944 0.037 Uiso 1 1 calc R
H2S2 H 0.7717 1.0309 1.0121 0.037 Uiso 1 1 calc R
O1S O 0.52784(15) 1.10708(14) 0.86877(9) 0.0303(3) Uani 1 1 d .
C3S C 0.4747(2) 1.1097(2) 1.12436(14) 0.0317(3) Uani 1 1 d .
H3S1 H 0.5384 1.1290 1.2141 0.038 Uiso 1 1 calc R
H3S2 H 0.3185 1.2248 1.1147 0.038 Uiso 1 1 calc R

loop_
_atom_site_aniso_label
_atom_site_aniso_U_11
_atom_site_aniso_U_22
_atom_site_aniso_U_33
_atom_site_aniso_U_23
_atom_site_aniso_U_13
_atom_site_aniso_U_12
N1 0.0246(5) 0.0272(5) 0.0288(5) -0.0032(4) -0.0006(4) -0.0148(4)
C2 0.0206(5) 0.0208(5) 0.0244(5) -0.0002(4) -0.0033(4) -0.0095(4)
C3 0.0245(5) 0.0280(6) 0.0295(6) -0.0042(4) 0.0013(4) -0.0144(4)
C4 0.0264(6) 0.0276(6) 0.0300(6) -0.0073(4) 0.0002(4) -0.0118(5)
C5 0.0251(5) 0.0207(5) 0.0300(6) -0.0018(4) -0.0074(4) -0.0105(4)
N51 0.0281(5) 0.0245(5) 0.0394(6) -0.0046(4) -0.0084(4) -0.0119(4)
O51 0.0398(6) 0.0445(6) 0.0517(6) -0.0247(5) 0.0020(4) -0.0199(5)
O52 0.0419(6) 0.0378(5) 0.0494(6) -0.0044(4) -0.0037(4) -0.0278(4)
C6 0.0236(5) 0.0267(6) 0.0318(6) -0.0018(4) -0.0022(4) -0.0143(4)
C2S 0.0357(6) 0.0327(6) 0.0316(6) -0.0023(5) -0.0038(5) -0.0217(5)
O1S 0.0385(5) 0.0325(5) 0.0265(4) -0.0002(3) -0.0026(3) -0.0212(4)
C3S 0.0384(7) 0.0300(6) 0.0306(6) -0.0085(4) 0.0016(5) -0.0169(5)

loop_
_atom_type_symbol
_atom_type_description
_atom_type_scat_dispersion_real
_atom_type_scat_dispersion_imag
_atom_type_scat_source
C C 0.0033 0.0016 'International Tables Vol C Tables 4.2.6.8 and 6.1.1.4'
H H 0.0000 0.0000 'International Tables Vol C Tables 4.2.6.8 and 6.1.1.4'
N N 0.0061 0.0033 'International Tables Vol C Tables 4.2.6.8 and 6.1.1.4'
O O 0.0106 0.0060 'International Tables Vol C Tables 4.2.6.8 and 6.1.1.4'

loop_
_geom_angle_atom_site_label_1
_geom_angle_atom_site_label_2
_geom_angle_atom_site_label_3
_geom_angle
_geom_angle_site_symmetry_1
_geom_angle_site_symmetry_3
C6 N1 C2 117.92(10) . .
N1 C2 C3 123.31(10) . .
N1 C2 C2 116.24(12) . 2_556
C3 C2 C2 120.45(12) . 2_556
C4 C3 C2 118.52(11) . .
C5 C4 C3 117.63(11) . .
C4 C5 C6 121.00(11) . .
C4 C5 N51 119.69(11) . .
C6 C5 N51 119.30(11) . .
O51 N51 O52 123.96(11) . .
O51 N51 C5 117.96(11) . .
O52 N51 C5 118.09(11) . .
N1 C6 C5 121.62(11) . .
O1S C2S C3S 110.61(10) . .
C2S O1S C3S 110.14(9) . 2_677
O1S C3S C2S 110.46(10) 2_677 .

loop_
_geom_bond_atom_site_label_1
_geom_bond_atom_site_label_2
_geom_bond_distance
_geom_bond_site_symmetry_2
N1 C6 1.3363(15) .
N1 C2 1.3458(14) .
C2 C3 1.3957(16) .
C2 C2 1.492(2) 2_556
C3 C4 1.3854(16) .
C4 C5 1.3819(16) .
C5 C6 1.3849(17) .
C5 N51 1.4639(14) .
N51 O51 1.2254(15) .
N51 O52 1.2265(15) .
C2S O1S 1.4263(14) .
C2S C3S 1.5004(17) .
O1S C3S 1.4283(15) 2_677
C3S O1S 1.4283(15) 2_677
